data_2013709
loop_
_publ_author_name
'Kolitsch, Uwe'

_publ_section_title
;
 Two bismuth oxalate hydrates and revision of their chemical formulae
;
_journal_issue 12
_journal_name_full 'Acta Crystallographica Section C'
_journal_page_first m501
_journal_page_last m504
_journal_paper_doi 10.1107/S0108270103023618
_journal_volume 59
_journal_year 2003
_chemical_formula_iupac '[Bi2 (C2 O4)3 (H2 O)4], 2H2 O'
_chemical_formula_moiety 'Bi2 (C2 O4)3 (H2 O)6'
_chemical_formula_sum 'C6 H12 Bi2 O18'
_chemical_formula_weight 790.12
_chemical_name_common 'dibismuth oxalate hexahydrate'
_chemical_name_systematic
;
tetraaquatri-\m-oxalato-dibismuth(III) dihydrate
;
_space_group_IT_number 14
_symmetry_cell_setting monoclinic
_symmetry_space_group_name_Hall '-P 2ybc'
_symmetry_space_group_name_H-M 'P 1 21/c 1'
_atom_sites_solution_hydrogens none
_atom_sites_solution_primary direct
_atom_sites_solution_secondary difmap
_cell_angle_alpha 90.00
_cell_angle_beta 99.75(3)
_cell_angle_gamma 90.00
_cell_formula_units_Z 2
_cell_length_a 9.776(2)
_cell_length_b 8.211(2)
_cell_length_c 10.224(2)
_cell_measurement_reflns_used 3097
_cell_measurement_temperature 293(2)
_cell_measurement_theta_max 32.577
_cell_measurement_theta_min 2.037
_cell_volume 808.8(3)
_computing_cell_refinement 'HKL SCALEPACK (Otwinowski & Minor, 1997)'
_computing_data_collection 'COLLECT (Nonius, 2002)'
_computing_data_reduction 'HKL DENZO (Otwinowski & Minor, 1997) and SCALEPACK'
_computing_molecular_graphics 'ATOMS (Shape Software, 1999)'
_computing_structure_refinement 'SHELXL97 (Sheldrick, 1997)'
_computing_structure_solution 'SHELXS97 (Sheldrick, 1997)'
_diffrn_ambient_temperature 293(2)
_diffrn_measured_fraction_theta_full 0.993
_diffrn_measured_fraction_theta_max 0.993
_diffrn_measurement_device_type 'Nonius KappaCCD'
_diffrn_measurement_method '\f and \w scans'
_diffrn_radiation_monochromator graphite
_diffrn_radiation_source 'fine-focus sealed tube'
_diffrn_radiation_type MoK\a
_diffrn_radiation_wavelength 0.71073
_diffrn_reflns_av_R_equivalents 0.0129
_diffrn_reflns_av_sigmaI/netI 0.0201
_diffrn_reflns_limit_h_max 14
_diffrn_reflns_limit_h_min -14
_diffrn_reflns_limit_k_max 12
_diffrn_reflns_limit_k_min -12
_diffrn_reflns_limit_l_max 15
_diffrn_reflns_limit_l_min -15
_diffrn_reflns_number 5650
_diffrn_reflns_theta_full 32.57
_diffrn_reflns_theta_max 32.57
_diffrn_reflns_theta_min 3.26
_diffrn_standards_decay_% 0
_diffrn_standards_interval_time 0
_diffrn_standards_number 0
_exptl_absorpt_coefficient_mu 21.824
_exptl_absorpt_correction_T_max 0.4756
_exptl_absorpt_correction_T_min 0.2441
_exptl_absorpt_correction_type multi-scan
_exptl_absorpt_process_details '(HKL SCALEPACK; Otwinowski & Minor, 1997)'
_exptl_crystal_colour colorless
_exptl_crystal_density_diffrn 3.244
_exptl_crystal_density_method 'not measured'
_exptl_crystal_description fragment
_exptl_crystal_F_000 716
_exptl_crystal_size_max 0.09
_exptl_crystal_size_mid 0.07
_exptl_crystal_size_min 0.04
_refine_diff_density_max 1.739
_refine_diff_density_min -1.850
_refine_ls_extinction_coef 0.00226(18)
_refine_ls_extinction_expression Fc^*^=kFc[1+0.001xFc^2^\l^3^/sin(2\q)]^-1/4^
_refine_ls_extinction_method SHELXL97
_refine_ls_goodness_of_fit_ref 1.055
_refine_ls_hydrogen_treatment noref
_refine_ls_matrix_type full
_refine_ls_number_parameters 119
_refine_ls_number_reflns 2924
_refine_ls_number_restraints 0
_refine_ls_restrained_S_all 1.055
_refine_ls_R_factor_all 0.0224
_refine_ls_R_factor_gt 0.0191
_refine_ls_shift/su_max 0.001
_refine_ls_shift/su_mean 0.000
_refine_ls_structure_factor_coef Fsqd
_refine_ls_weighting_details 'calc w=1/[\s^2^(Fo^2^)+(0.0210P)^2^+1.9500P] where P=(Fo^2^+2Fc^2^)/3'
_refine_ls_weighting_scheme calc
_refine_ls_wR_factor_gt 0.0464
_refine_ls_wR_factor_ref 0.0476
_reflns_number_gt 2670
_reflns_number_total 2924
_reflns_threshold_expression I>2\s(I)
_cod_data_source_file ta1420.cif
_cod_data_source_block I
_cod_original_sg_symbol_H-M 'P 21/c'
_cod_database_code 2013709
_cod_database_fobs_code 2013709

loop_
_symmetry_equiv_pos_as_xyz
'x, y, z'
'-x, y+1/2, -z+1/2'
'-x, -y, -z'
'x, -y-1/2, z-1/2'

loop_
_atom_site_label
_atom_site_fract_x
_atom_site_fract_y
_atom_site_fract_z
_atom_site_U_iso_or_equiv
_atom_site_adp_type
_atom_site_calc_flag
_atom_site_refinement_flags
_atom_site_occupancy
_atom_site_disorder_assembly
_atom_site_disorder_group
_atom_site_type_symbol
Bi 0.185412(10) 0.092537(13) 0.927452(10) 0.01836(5) Uani d . 1 . . Bi
C1 0.4959(3) -0.0176(4) 1.0739(3) 0.0229(6) Uani d . 1 . . C
C2 0.0833(3) 0.3989(3) 0.7330(3) 0.0176(5) Uani d . 1 . . C
C3 -0.0251(3) 0.4057(3) 0.8276(3) 0.0192(5) Uani d . 1 . . C
O1 0.3806(2) -0.0005(4) 1.1079(2) 0.0359(7) Uani d . 1 . . O
O2 0.6046(2) -0.0629(4) 1.1482(2) 0.0299(5) Uani d . 1 . . O
O3 0.1858(2) 0.3081(3) 0.7640(2) 0.0255(5) Uani d . 1 . . O
O4 0.0599(2) 0.4859(3) 0.6305(2) 0.0235(4) Uani d . 1 . . O
O5 -0.1287(3) 0.4958(3) 0.7945(2) 0.0280(5) Uani d . 1 . . O
O6 -0.0003(2) 0.3210(3) 0.9299(2) 0.0253(4) Uani d . 1 . . O
OW1 0.1861(3) -0.2057(4) 0.9273(3) 0.0411(7) Uani d . 1 . . O
OW2 0.3158(3) 0.3531(4) 1.0419(3) 0.0372(6) Uani d . 1 . . O
OW3 0.6091(3) 0.1011(3) 0.6288(3) 0.0366(6) Uani d . 1 . . O

loop_
_atom_site_aniso_label
_atom_site_aniso_U_11
_atom_site_aniso_U_22
_atom_site_aniso_U_33
_atom_site_aniso_U_12
_atom_site_aniso_U_13
_atom_site_aniso_U_23
Bi 0.01254(6) 0.02490(7) 0.01804(6) 0.00189(3) 0.00372(4) 0.00248(4)
C1 0.0151(12) 0.0358(17) 0.0185(12) 0.0049(11) 0.0052(10) 0.0051(11)
C2 0.0159(12) 0.0204(13) 0.0168(12) -0.0030(9) 0.0037(10) 0.0003(9)
C3 0.0188(13) 0.0211(13) 0.0180(12) 0.0014(10) 0.0040(10) -0.0018(9)
O1 0.0180(11) 0.068(2) 0.0236(11) 0.0165(11) 0.0089(9) 0.0149(12)
O2 0.0152(10) 0.0538(16) 0.0208(10) 0.0091(10) 0.0039(8) 0.0110(10)
O3 0.0216(10) 0.0296(12) 0.0266(11) 0.0061(9) 0.0076(8) 0.0084(9)
O4 0.0176(10) 0.0313(12) 0.0211(10) 0.0012(8) 0.0021(8) 0.0082(8)
O5 0.0279(11) 0.0352(13) 0.0217(10) 0.0121(10) 0.0061(8) 0.0028(9)
O6 0.0254(11) 0.0282(11) 0.0240(10) 0.0057(9) 0.0091(8) 0.0062(9)
OW1 0.0400(16) 0.0359(16) 0.0546(19) 0.0098(11) 0.0286(14) 0.0124(12)
OW2 0.0406(16) 0.0449(16) 0.0251(12) -0.0123(12) 0.0025(10) -0.0054(12)
OW3 0.0361(15) 0.0430(16) 0.0316(14) -0.0053(11) 0.0083(11) 0.0053(11)

loop_
_atom_type_symbol
_atom_type_description
_atom_type_scat_dispersion_real
_atom_type_scat_dispersion_imag
_atom_type_scat_source
C C 0.0033 0.0016 'International Tables Vol C Tables 4.2.6.8 and 6.1.1.4'
H H 0.0000 0.0000 'International Tables Vol C Tables 4.2.6.8 and 6.1.1.4'
O O 0.0106 0.0060 'International Tables Vol C Tables 4.2.6.8 and 6.1.1.4'
Bi Bi -4.1077 10.2566 'International Tables Vol C Tables 4.2.6.8 and 6.1.1.4'

loop_
_geom_angle_atom_site_label_1
_geom_angle_atom_site_label_2
_geom_angle_atom_site_label_3
_geom_angle_site_symmetry_1
_geom_angle_site_symmetry_3
_geom_angle
O2 Bi O5 3_657 2_546 73.97(9)
O2 Bi O3 3_657 . 75.15(8)
O5 Bi O3 2_546 . 67.38(9)
O2 Bi OW1 3_657 . 83.82(9)
O5 Bi OW1 2_546 . 70.48(9)
O3 Bi OW1 . . 136.58(9)
O2 Bi O4 3_657 2_546 137.87(9)
O5 Bi O4 2_546 2_546 66.57(8)
O3 Bi O4 . 2_546 101.71(8)
OW1 Bi O4 . 2_546 69.87(9)
O2 Bi O1 3_657 . 67.22(8)
O5 Bi O1 2_546 . 128.17(9)
O3 Bi O1 . . 129.02(9)
OW1 Bi O1 . . 72.39(11)
O4 Bi O1 2_546 . 129.27(9)
O2 Bi O6 3_657 . 137.05(8)
O5 Bi O6 2_546 . 101.46(9)
O3 Bi O6 . . 64.31(7)
OW1 Bi O6 . . 136.04(8)
O4 Bi O6 2_546 . 67.54(8)
O1 Bi O6 . . 130.34(8)
O2 Bi OW2 3_657 . 81.17(10)
O5 Bi OW2 2_546 . 134.86(8)
O3 Bi OW2 . . 70.16(9)
OW1 Bi OW2 . . 143.50(10)
O4 Bi OW2 2_546 . 138.35(8)
O1 Bi OW2 . . 71.14(10)
O6 Bi OW2 . . 72.55(9)
O2 Bi O4 3_657 4_566 141.55(8)
O5 Bi O4 2_546 4_566 126.81(7)
O3 Bi O4 . 4_566 139.93(7)
OW1 Bi O4 . 4_566 76.14(8)
O4 Bi O4 2_546 4_566 63.56(8)
O1 Bi O4 . 4_566 75.49(7)
O6 Bi O4 . 4_566 75.73(7)
OW2 Bi O4 . 4_566 95.81(8)
O1 C1 O2 . . 125.4(3)
O1 C1 C1 . 3_657 116.7(3)
O2 C1 C1 . 3_657 117.9(3)
O3 C2 O4 . . 125.3(3)
O3 C2 C3 . . 117.8(3)
O4 C2 C3 . . 116.9(3)
O6 C3 O5 . . 126.1(3)
O6 C3 C2 . . 116.6(3)
O5 C3 C2 . . 117.3(3)

loop_
_geom_bond_atom_site_label_1
_geom_bond_atom_site_label_2
_geom_bond_site_symmetry_2
_geom_bond_distance
_geom_bond_publ_flag
Bi O2 3_657 2.326(2) yes
Bi O5 2_546 2.380(2) yes
Bi O3 . 2.435(2) yes
Bi OW1 . 2.449(3) yes
Bi O4 2_546 2.527(2) yes
Bi O1 . 2.537(2) yes
Bi O6 . 2.614(2) yes
Bi OW2 . 2.658(3) yes
Bi O4 4_566 2.663(2) yes
C1 O1 . 1.243(4) yes
C1 O2 . 1.253(4) yes
C1 C1 3_657 1.553(6) yes
C2 O3 . 1.246(4) yes
C2 O4 . 1.257(4) yes
C2 C3 . 1.553(4) yes
C3 O6 . 1.245(4) yes
C3 O5 . 1.254(4) yes
OW3 Bi 2_656 4.587(3) ?
OW3 Bi 2_646 4.711(3) ?

loop_
_geom_torsion_atom_site_label_1
_geom_torsion_atom_site_label_2
_geom_torsion_atom_site_label_3
_geom_torsion_atom_site_label_4
_geom_torsion
O3 C2 C3 O6 1.2(4)
O4 C2 C3 O6 -179.0(3)
O3 C2 C3 O5 -179.1(3)
O4 C2 C3 O5 0.7(4)
